data_7228409
loop_
_publ_author_name
'Nian, Leyan'
'Huang, Junben'
'Wu, Kui'
'Su, Zhi'
'Yang, Zhihua'
'Pan, Shilie'

_publ_section_title
;
 BaCu2MIVQ4 (MIV = Si, Ge, and Sn; Q = S, Se): synthesis, crystal
 structures, optical performances and theoretical calculations
;
_journal_issue 47
_journal_name_full 'RSC Adv.'
_journal_page_first 29378
_journal_paper_doi 10.1039/C7RA05022D
_journal_volume 7
_journal_year 2017
_chemical_formula_sum 'Ba Cu2 S4 Sn'
_chemical_formula_weight 511.35
_space_group_crystal_system trigonal
_space_group_IT_number 154
_space_group_name_Hall 'P 32 2"'
_space_group_name_H-M_alt 'P 32 2 1'
_symmetry_space_group_name_Hall 'P 32 2"'
_symmetry_space_group_name_H-M 'P 32 2 1'
_audit_creation_method SHELXL-2014/7
_audit_update_record
;
2017-03-24 deposited with the CCDC.
2017-06-01 downloaded from the CCDC.
;
_cell_angle_alpha 90
_cell_angle_beta 90
_cell_angle_gamma 120
_cell_formula_units_Z 3
_cell_length_a 6.353(3)
_cell_length_b 6.353(3)
_cell_length_c 15.788(14)
_cell_measurement_reflns_used 1042
_cell_measurement_temperature 293(2)
_cell_measurement_theta_max 27.05
_cell_measurement_theta_min 3.70
_cell_volume 551.8(6)
_computing_cell_refinement 'Bruker SMART'
_computing_data_collection 'Bruker SMART'
_computing_data_reduction 'Bruker SAINT'
_computing_molecular_graphics 'Bruker SHELXTL'
_computing_publication_material 'Bruker SHELXTL'
_computing_structure_refinement 'SHELXL-2014/7 (Sheldrick, 2014)'
_computing_structure_solution 'Bruker SHELXTL'
_diffrn_ambient_temperature 293(2)
_diffrn_measured_fraction_theta_full 0.991
_diffrn_measured_fraction_theta_max 0.989
_diffrn_measurement_device_type 'CCD area detector'
_diffrn_measurement_method 'phi and omega scans'
_diffrn_radiation_type MoK\a
_diffrn_radiation_wavelength 0.71073
_diffrn_reflns_av_R_equivalents 0.0470
_diffrn_reflns_av_unetI/netI 0.0471
_diffrn_reflns_Laue_measured_fraction_full 0.991
_diffrn_reflns_Laue_measured_fraction_max 0.989
_diffrn_reflns_limit_h_max 7
_diffrn_reflns_limit_h_min -8
_diffrn_reflns_limit_k_max 8
_diffrn_reflns_limit_k_min -7
_diffrn_reflns_limit_l_max 20
_diffrn_reflns_limit_l_min -11
_diffrn_reflns_number 2808
_diffrn_reflns_point_group_measured_fraction_full 0.994
_diffrn_reflns_point_group_measured_fraction_max 0.993
_diffrn_reflns_theta_full 25.242
_diffrn_reflns_theta_max 27.511
_diffrn_reflns_theta_min 3.703
_diffrn_source 'sealed tube'
_exptl_absorpt_coefficient_mu 15.357
_exptl_absorpt_correction_T_max 0.7456
_exptl_absorpt_correction_T_min 0.4592
_exptl_absorpt_correction_type multi-scan
_exptl_absorpt_process_details SADABS
_exptl_crystal_colour red
_exptl_crystal_density_diffrn 4.616
_exptl_crystal_description block
_exptl_crystal_F_000 684
_refine_diff_density_max 0.864
_refine_diff_density_min -0.880
_refine_diff_density_rms 0.212
_refine_ls_abs_structure_details
;
 Refined as an inversion twin.
;
_refine_ls_abs_structure_Flack -0.04(6)
_refine_ls_extinction_coef 0.0076(6)
_refine_ls_extinction_expression Fc^*^=kFc[1+0.001xFc^2^\l^3^/sin(2\q)]^-1/4^
_refine_ls_extinction_method 'SHELXL-2014/7 (Sheldrick 2014'
_refine_ls_goodness_of_fit_ref 1.070
_refine_ls_matrix_type full
_refine_ls_number_parameters 40
_refine_ls_number_reflns 842
_refine_ls_number_restraints 0
_refine_ls_restrained_S_all 1.070
_refine_ls_R_factor_all 0.0316
_refine_ls_R_factor_gt 0.0258
_refine_ls_shift/su_max 0.000
_refine_ls_shift/su_mean 0.000
_refine_ls_structure_factor_coef Fsqd
_refine_ls_weighting_details 'w=1/[\s^2^(Fo^2^)+(0.0224P)^2^] where P=(Fo^2^+2Fc^2^)/3'
_refine_ls_weighting_scheme calc
_refine_ls_wR_factor_gt 0.0569
_refine_ls_wR_factor_ref 0.0595
_reflns_Friedel_coverage 0.598
_reflns_Friedel_fraction_full 1.000
_reflns_Friedel_fraction_max 1.000
_reflns_number_gt 740
_reflns_number_total 842
_reflns_threshold_expression 'I > 2\s(I)'
_cod_data_source_file c7ra05022d2.cif
_cod_data_source_block 1
_cod_original_cell_volume 551.8(7)
_cod_database_code 7228409
_shelx_shelxl_version_number 2014/7
_shelx_space_group_comment
;
The symmetry employed for this shelxl refinement is uniquely defined
by the following loop, which should always be used as a source of
symmetry information in preference to the above space-group names.
They are only intended as comments.
;

loop_
_space_group_symop_operation_xyz
'x, y, z'
'-y, x-y, z+2/3'
'-x+y, -x, z+1/3'
'y, x, -z'
'-x, -x+y, -z+2/3'
'x-y, -y, -z+1/3'

loop_
_atom_site_label
_atom_site_type_symbol
_atom_site_fract_x
_atom_site_fract_y
_atom_site_fract_z
_atom_site_U_iso_or_equiv
_atom_site_adp_type
_atom_site_occupancy
_atom_site_site_symmetry_order
_atom_site_calc_flag
_atom_site_refinement_flags_posn
_atom_site_refinement_flags_adp
_atom_site_refinement_flags_occupancy
Sn1 Sn 0.70953(16) 1.0000 0.1667 0.0110(2) Uani 1 2 d S T P
Cu1 Cu 0.0728(2) 0.6536(2) 0.08934(8) 0.0227(4) Uani 1 1 d . . .
S1 S 0.4575(5) 0.9522(5) 0.04777(15) 0.0131(5) Uani 1 1 d . . .
S2 S 0.7650(5) 0.6548(5) 0.16697(16) 0.0131(6) Uani 1 1 d . . .
Ba1 Ba 0.43236(14) 0.43236(14) 0.0000 0.0137(2) Uani 1 2 d S T P

loop_
_atom_site_aniso_label
_atom_site_aniso_U_11
_atom_site_aniso_U_22
_atom_site_aniso_U_33
_atom_site_aniso_U_23
_atom_site_aniso_U_13
_atom_site_aniso_U_12
Sn1 0.0111(4) 0.0112(5) 0.0108(4) -0.0005(4) -0.00024(19) 0.0056(2)
Cu1 0.0190(7) 0.0246(8) 0.0239(7) 0.0027(6) 0.0052(6) 0.0105(6)
S1 0.0134(12) 0.0131(13) 0.0112(11) 0.0010(11) -0.0013(10) 0.0055(11)
S2 0.0153(13) 0.0129(13) 0.0139(12) 0.0007(10) 0.0015(11) 0.0091(10)
Ba1 0.0152(3) 0.0152(3) 0.0129(4) -0.00076(19) 0.00076(19) 0.0093(4)

loop_
_atom_type_symbol
_atom_type_description
_atom_type_scat_dispersion_real
_atom_type_scat_dispersion_imag
_atom_type_scat_source
Ba Ba -0.3244 2.2819 'International Tables Vol C Tables 4.2.6.8 and 6.1.1.4'
Cu Cu 0.3201 1.2651 'International Tables Vol C Tables 4.2.6.8 and 6.1.1.4'
S S 0.1246 0.1234 'International Tables Vol C Tables 4.2.6.8 and 6.1.1.4'
Sn Sn -0.6537 1.4246 'International Tables Vol C Tables 4.2.6.8 and 6.1.1.4'

loop_
_geom_angle_atom_site_label_1
_geom_angle_atom_site_label_2
_geom_angle_atom_site_label_3
_geom_angle
_geom_angle_site_symmetry_1
_geom_angle_site_symmetry_3
S1 Sn1 S1 105.19(14) . 6_675
S1 Sn1 S2 106.41(10) . .
S1 Sn1 S2 117.02(9) 6_675 .
S1 Sn1 S2 117.03(9) . 6_675
S1 Sn1 S2 106.41(10) 6_675 6_675
S2 Sn1 S2 105.32(14) . 6_675
S2 Cu1 S1 134.06(12) 1_455 .
S2 Cu1 S2 99.33(8) 1_455 6_565
S1 Cu1 S2 108.39(10) . 6_565
S2 Cu1 S1 115.15(12) 1_455 4_455
S1 Cu1 S1 95.79(8) . 4_455
S2 Cu1 S1 99.60(11) 6_565 4_455
S2 Cu1 Ba1 56.88(8) 1_455 1_455
S1 Cu1 Ba1 133.26(8) . 1_455
S2 Cu1 Ba1 113.77(8) 6_565 1_455
S1 Cu1 Ba1 58.66(8) 4_455 1_455
S2 Cu1 Ba1 55.47(7) 1_455 3_565
S1 Cu1 Ba1 113.50(8) . 3_565
S2 Cu1 Ba1 55.96(7) 6_565 3_565
S1 Cu1 Ba1 145.96(8) 4_455 3_565
Ba1 Cu1 Ba1 106.39(4) 1_455 3_565
Cu1 S1 Sn1 104.32(11) . .
Cu1 S1 Cu1 132.63(12) . 4_565
Sn1 S1 Cu1 117.15(12) . 4_565
Cu1 S1 Ba1 108.08(10) . 1_565
Sn1 S1 Ba1 114.29(10) . 1_565
Cu1 S1 Ba1 75.68(8) 4_565 1_565
Cu1 S1 Ba1 75.09(9) . .
Sn1 S1 Ba1 90.03(9) . .
Cu1 S1 Ba1 82.69(8) 4_565 .
Ba1 S1 Ba1 152.86(8) 1_565 .
Cu1 S2 Sn1 121.02(12) 1_655 .
Cu1 S2 Cu1 133.79(12) 1_655 6_665
Sn1 S2 Cu1 104.70(10) . 6_665
Cu1 S2 Ba1 88.06(10) 1_655 3_665
Sn1 S2 Ba1 117.11(9) . 3_665
Cu1 S2 Ba1 76.15(8) 6_665 3_665
Cu1 S2 Ba1 86.29(9) 1_655 .
Sn1 S2 Ba1 92.03(8) . .
Cu1 S2 Ba1 85.72(10) 6_665 .
Ba1 S2 Ba1 148.59(9) 3_665 .
S2 Ba1 S2 132.11(10) 2_654 6_565
S2 Ba1 S1 88.53(7) 2_654 4_455
S2 Ba1 S1 70.23(8) 6_565 4_455
S2 Ba1 S1 70.23(8) 2_654 1_545
S2 Ba1 S1 88.53(7) 6_565 1_545
S1 Ba1 S1 126.71(9) 4_455 1_545
S2 Ba1 S2 144.61(6) 2_654 .
S2 Ba1 S2 68.16(6) 6_565 .
S1 Ba1 S2 126.73(6) 4_455 .
S1 Ba1 S2 83.79(6) 1_545 .
S2 Ba1 S2 68.16(6) 2_654 4
S2 Ba1 S2 144.61(6) 6_565 4
S1 Ba1 S2 83.79(6) 4_455 4
S1 Ba1 S2 126.73(6) 1_545 4
S2 Ba1 S2 113.81(11) . 4
S2 Ba1 S1 136.92(6) 2_654 .
S2 Ba1 S1 72.17(6) 6_565 .
S1 Ba1 S1 65.09(3) 4_455 .
S1 Ba1 S1 152.86(8) 1_545 .
S2 Ba1 S1 71.53(6) . .
S2 Ba1 S1 75.30(7) 4 .
S2 Ba1 S1 72.17(6) 2_654 4
S2 Ba1 S1 136.92(6) 6_565 4
S1 Ba1 S1 152.86(8) 4_455 4
S1 Ba1 S1 65.09(3) 1_545 4
S2 Ba1 S1 75.30(7) . 4
S2 Ba1 S1 71.53(6) 4 4
S1 Ba1 S1 116.99(9) . 4
S2 Ba1 Cu1 41.79(5) 2_654 4
S2 Ba1 Cu1 130.11(6) 6_565 4
S1 Ba1 Cu1 129.29(6) 4_455 4
S1 Ba1 Cu1 41.82(6) 1_545 4
S2 Ba1 Cu1 102.99(6) . 4
S2 Ba1 Cu1 84.92(6) 4 4
S1 Ba1 Cu1 154.45(6) . 4
S1 Ba1 Cu1 39.49(5) 4 4
S2 Ba1 Cu1 110.32(6) 2_654 1_655
S2 Ba1 Cu1 103.31(7) 6_565 1_655
S1 Ba1 Cu1 157.23(5) 4_455 1_655
S1 Ba1 Cu1 73.51(5) 1_545 1_655
S2 Ba1 Cu1 36.83(5) . 1_655
S2 Ba1 Cu1 91.34(6) 4 1_655
S1 Ba1 Cu1 92.14(5) . 1_655
S1 Ba1 Cu1 38.65(6) 4 1_655
Cu1 Ba1 Cu1 72.03(3) 4 1_655
S2 Ba1 Cu1 103.31(7) 2_654 4_565
S2 Ba1 Cu1 110.32(6) 6_565 4_565
S1 Ba1 Cu1 73.51(5) 4_455 4_565
S1 Ba1 Cu1 157.23(5) 1_545 4_565
S2 Ba1 Cu1 91.34(6) . 4_565
S2 Ba1 Cu1 36.83(5) 4 4_565
S1 Ba1 Cu1 38.65(6) . 4_565
S1 Ba1 Cu1 92.14(5) 4 4_565
Cu1 Ba1 Cu1 119.09(5) 4 4_565
Cu1 Ba1 Cu1 89.29(5) 1_655 4_565
S2 Ba1 Cu1 36.47(6) 2_654 2_664
S2 Ba1 Cu1 137.60(6) 6_565 2_664
S1 Ba1 Cu1 69.07(5) 4_455 2_664
S1 Ba1 Cu1 106.54(5) 1_545 2_664
S2 Ba1 Cu1 150.81(6) . 2_664
S2 Ba1 Cu1 38.32(6) 4 2_664
S1 Ba1 Cu1 100.56(5) . 2_664
S1 Ba1 Cu1 84.34(5) 4 2_664
Cu1 Ba1 Cu1 71.72(4) 4 2_664
Cu1 Ba1 Cu1 118.87(3) 1_655 2_664
Cu1 Ba1 Cu1 68.43(3) 4_565 2_664

loop_
_geom_bond_atom_site_label_1
_geom_bond_atom_site_label_2
_geom_bond_distance
_geom_bond_site_symmetry_2
Sn1 S1 2.386(3) .
Sn1 S1 2.386(3) 6_675
Sn1 S2 2.389(3) .
Sn1 S2 2.389(3) 6_675
Cu1 S2 2.311(3) 1_455
Cu1 S1 2.316(3) .
Cu1 S2 2.416(3) 6_565
Cu1 S1 2.423(3) 4_455
Cu1 Ba1 3.847(2) 1_455
Cu1 Ba1 3.886(4) 3_565
S1 Cu1 2.423(3) 4_565
S1 Ba1 3.223(3) 1_565
S1 Ba1 3.313(3) .
S2 Cu1 2.311(3) 1_655
S2 Cu1 2.416(3) 6_665
S2 Ba1 3.203(3) 3_665
S2 Ba1 3.229(3) .
Ba1 S2 3.203(3) 2_654
Ba1 S2 3.203(3) 6_565
Ba1 S1 3.223(3) 4_455
Ba1 S1 3.223(3) 1_545
Ba1 S2 3.229(3) 4
Ba1 S1 3.313(3) 4
Ba1 Cu1 3.520(2) 4
Ba1 Cu1 3.847(2) 1_655
Ba1 Cu1 3.847(2) 4_565
Ba1 Cu1 3.886(4) 2_664
